data_1553761
loop_
_publ_author_name
'Zhang, Bo-Sheng'
'Hua, Hui-Liang'
'Gao, Lu-Yao'
'Liu, Ce'
'Qiu, Yi-Feng'
'Zhou, Ping-Xin'
'Zhou, Zhao-Zhao'
'Zhao, Jia-Hui'
'Liang, Yong-Min'

_publ_section_title
;
 Palladium-catalyzed arene C--H activation/ketone C--H functionalization
 reaction: route to spirodihydroindenones
;
_journal_issue 7
_journal_name_full 'Organic Chemistry Frontiers'
_journal_page_first 1376
_journal_paper_doi 10.1039/C7QO00164A
_journal_volume 4
_journal_year 2017
_chemical_absolute_configuration unk
_chemical_formula_moiety 'C17 H16 O'
_chemical_formula_sum 'C17 H16 O'
_chemical_formula_weight 236.30
_chemical_melting_point 361.0(10)
_chemical_name_systematic 2',3'-dihydrospiro[cyclopentane-1,1'-cyclopenta[a]naphthalen]-2-one
_space_group_crystal_system orthorhombic
_space_group_IT_number 19
_space_group_name_Hall 'P 2ac 2ab'
_space_group_name_H-M_alt 'P 21 21 21'
_atom_sites_solution_hydrogens geom
_atom_sites_solution_primary direct
_atom_sites_solution_secondary difmap
_audit_creation_date 2016-07-20
_audit_creation_method
;
Olex2 1.2
(compiled 2016.02.19 svn.r3266 for OlexSys, GUI svn.r5155)
;
_audit_update_record
;
2017-02-04 deposited with the CCDC.
2017-04-10 downloaded from the CCDC.
;
_cell_angle_alpha 90.00
_cell_angle_beta 90.00
_cell_angle_gamma 90.00
_cell_formula_units_Z 4
_cell_length_a 7.7380(5)
_cell_length_b 11.6560(8)
_cell_length_c 14.0895(8)
_cell_measurement_reflns_used 813
_cell_measurement_temperature 298.84(10)
_cell_measurement_theta_max 25.2970
_cell_measurement_theta_min 4.2750
_cell_volume 1270.79(14)
_computing_cell_refinement
;
CrysAlisPro, Agilent Technologies,
Version 1.171.37.33 (release 27-03-2014 CrysAlis171 .NET)
(compiled Mar 27 2014,17:12:48)
;
_computing_data_collection
;
CrysAlisPro, Agilent Technologies,
Version 1.171.37.33 (release 27-03-2014 CrysAlis171 .NET)
(compiled Mar 27 2014,17:12:48)
;
_computing_data_reduction
;
CrysAlisPro, Agilent Technologies,
Version 1.171.37.33 (release 27-03-2014 CrysAlis171 .NET)
(compiled Mar 27 2014,17:12:48)
;
_computing_molecular_graphics 'Olex2 (Dolomanov et al., 2009)'
_computing_publication_material 'Olex2 (Dolomanov et al., 2009)'
_computing_structure_refinement 'ShelXL (Sheldrick, 2015)'
_computing_structure_solution 'ShelXS (Sheldrick, 2008)'
_diffrn_ambient_environment air
_diffrn_ambient_temperature 298.84(10)
_diffrn_detector 'CCD plate'
_diffrn_detector_area_resol_mean 16.0733
_diffrn_detector_type Eos
_diffrn_measured_fraction_theta_full 0.996
_diffrn_measured_fraction_theta_max 0.997
_diffrn_measurement_details
;
#__ type_ start__ end____ width___ exp.time_
  1 omega   58.00  104.40   1.4500    3.0000
omega____ theta____ kappa____ phi______ frames
    -       22.7867 -178.0000  -30.0000 32

#__ type_ start__ end____ width___ exp.time_
  2 omega  -53.00   61.55   1.4500    3.0000
omega____ theta____ kappa____ phi______ frames
    -       22.7867  -19.0000  -90.0000 79
;
_diffrn_measurement_device 'four-circle diffractometer'
_diffrn_measurement_device_type 'SuperNova, Dual, Cu at zero, Eos'
_diffrn_measurement_method '\w scans'
_diffrn_orient_matrix_UB_11 -0.0339805000
_diffrn_orient_matrix_UB_12 0.0558859000
_diffrn_orient_matrix_UB_13 0.0068667000
_diffrn_orient_matrix_UB_21 0.0850471000
_diffrn_orient_matrix_UB_22 0.0217120000
_diffrn_orient_matrix_UB_23 0.0055230000
_diffrn_orient_matrix_UB_31 0.0048102000
_diffrn_orient_matrix_UB_32 0.0102180000
_diffrn_orient_matrix_UB_33 -0.0495672000
_diffrn_radiation_monochromator mirror
_diffrn_radiation_probe x-ray
_diffrn_radiation_type MoK\a
_diffrn_radiation_wavelength 0.71073
_diffrn_reflns_av_R_equivalents 0.0260
_diffrn_reflns_av_unetI/netI 0.0555
_diffrn_reflns_limit_h_max 4
_diffrn_reflns_limit_h_min -9
_diffrn_reflns_limit_k_max 14
_diffrn_reflns_limit_k_min -12
_diffrn_reflns_limit_l_max 9
_diffrn_reflns_limit_l_min -17
_diffrn_reflns_number 3502
_diffrn_reflns_theta_full 25.50
_diffrn_reflns_theta_max 26.01
_diffrn_reflns_theta_min 3.38
_diffrn_source 'SuperNova (Mo) X-ray Source'
_exptl_absorpt_coefficient_mu 0.075
_exptl_absorpt_correction_T_max 1.00000
_exptl_absorpt_correction_T_min 0.18586
_exptl_absorpt_correction_type multi-scan
_exptl_absorpt_process_details
;
CrysAlisPro, Agilent Technologies,
Version 1.171.37.33 (release 27-03-2014 CrysAlis171 .NET)
(compiled Mar 27 2014,17:12:48)
Empirical absorption correction using spherical harmonics,
 implemented in SCALE3 ABSPACK scaling algorithm.
;
_exptl_crystal_colour 'clear dark yellow'
_exptl_crystal_colour_lustre clear
_exptl_crystal_colour_modifier dark
_exptl_crystal_colour_primary yellow
_exptl_crystal_density_diffrn 1.235
_exptl_crystal_density_method 'not measured'
_exptl_crystal_description block
_exptl_crystal_F_000 504
_exptl_crystal_size_max 0.25
_exptl_crystal_size_mid 0.22
_exptl_crystal_size_min 0.15
_refine_diff_density_max 0.139
_refine_diff_density_min -0.190
_refine_diff_density_rms 0.038
_refine_ls_abs_structure_details 'Flack H D (1983), Acta Cryst. A39, 876-881'
_refine_ls_abs_structure_Flack 2(3)
_refine_ls_extinction_method none
_refine_ls_goodness_of_fit_ref 1.109
_refine_ls_hydrogen_treatment constr
_refine_ls_matrix_type full
_refine_ls_number_parameters 163
_refine_ls_number_reflns 2423
_refine_ls_number_restraints 0
_refine_ls_restrained_S_all 1.109
_refine_ls_R_factor_all 0.0845
_refine_ls_R_factor_gt 0.0553
_refine_ls_shift/su_max 0.000
_refine_ls_shift/su_mean 0.000
_refine_ls_structure_factor_coef Fsqd
_refine_ls_weighting_details 'calc w=1/[\s^2^(Fo^2^)+(0.0474P)^2^+0.0657P] where P=(Fo^2^+2Fc^2^)/3'
_refine_ls_weighting_scheme calc
_refine_ls_wR_factor_gt 0.1120
_refine_ls_wR_factor_ref 0.1329
_reflns_number_gt 1723
_reflns_number_total 2423
_reflns_threshold_expression >2sigma(I)
_cod_data_source_file c7qo00164a2.cif
_cod_data_source_block zhangbsh_0719
_cod_depositor_comments
;
The following automatic conversions were performed:

data item '_chemical_melting_point' value '360-362' was changed to
'361.0(10)' -- the average value was taken and precision was
estimated.

Automatic conversion script
Id: cif_fix_values 6909 2019-04-08 15:41:33Z antanas 
;
_cod_database_code 1553761
_reflns_odcompleteness_completeness 99.41
_reflns_odcompleteness_iscentric 1
_reflns_odcompleteness_theta 26.32
_olex2_refinement_description
;
1. Fixed Uiso
 At 1.2 times of:
  All C(H) groups, All C(H,H) groups
2.a Secondary CH2 refined with riding coordinates:
 C13(H13A,H13B), C15(H15A,H15B), C14(H14A,H14B), C16(H16A,H16B), C12(H12A,H12B)
2.b Aromatic/amide H refined with riding coordinates:
 C8(H8), C5(H5), C3(H3), C2(H2), C7(H7), C4(H4)
;
_olex2_date_sample_data_collection 2016-07-20
_olex2_submission_special_instructions 'No special instructions were received'

loop_
_space_group_symop_id
_space_group_symop_operation_xyz
1 'x, y, z'
2 '-x+1/2, -y, z+1/2'
3 'x+1/2, -y+1/2, -z'
4 '-x, y+1/2, -z+1/2'

loop_
_atom_site_label
_atom_site_type_symbol
_atom_site_fract_x
_atom_site_fract_y
_atom_site_fract_z
_atom_site_U_iso_or_equiv
_atom_site_adp_type
_atom_site_occupancy
_atom_site_calc_flag
_atom_site_refinement_flags_posn
C1 C -0.2175(4) -0.6839(2) -0.72027(17) 0.0385(6) Uani 1 d .
O1 O -0.3479(3) -0.40808(19) -0.65286(14) 0.0667(7) Uani 1 d .
C6 C -0.0798(4) -0.7472(2) -0.76226(18) 0.0433(7) Uani 1 d .
C10 C -0.3237(4) -0.6161(2) -0.78069(17) 0.0394(6) Uani 1 d .
C8 C -0.1532(5) -0.6735(3) -0.9169(2) 0.0568(9) Uani 1 d .
H8 H -0.1327 -0.6694 -0.9819 0.068 Uiso 1 calc R
C9 C -0.2921(4) -0.6131(3) -0.87669(19) 0.0494(8) Uani 1 d .
C5 C 0.0223(4) -0.8188(3) -0.7043(2) 0.0518(8) Uani 1 d .
H5 H 0.1114 -0.8611 -0.7314 0.062 Uiso 1 calc R
C3 C -0.1396(4) -0.7633(3) -0.56704(18) 0.0529(8) Uani 1 d .
H3 H -0.1577 -0.7683 -0.5019 0.063 Uiso 1 calc R
C17 C -0.4713(4) -0.4674(2) -0.6708(2) 0.0472(7) Uani 1 d .
C2 C -0.2423(4) -0.6938(2) -0.62100(18) 0.0439(7) Uani 1 d .
H2 H -0.3302 -0.6522 -0.5920 0.053 Uiso 1 calc R
C11 C -0.4847(4) -0.5494(2) -0.75513(19) 0.0442(7) Uani 1 d .
C7 C -0.0489(4) -0.7379(3) -0.86071(19) 0.0534(8) Uani 1 d .
H7 H 0.0443 -0.7764 -0.8875 0.064 Uiso 1 calc R
C13 C -0.4294(5) -0.5442(3) -0.9267(2) 0.0667(10) Uani 1 d .
H13A H -0.5117 -0.5940 -0.9583 0.080 Uiso 1 calc R
H13B H -0.3786 -0.4928 -0.9731 0.080 Uiso 1 calc R
C4 C -0.0070(4) -0.8269(3) -0.6098(2) 0.0543(8) Uani 1 d .
H4 H 0.0613 -0.8751 -0.5729 0.065 Uiso 1 calc R
C15 C -0.7610(4) -0.5456(3) -0.6713(2) 0.0690(9) Uani 1 d .
H15A H -0.8328 -0.4992 -0.7127 0.083 Uiso 1 calc R
H15B H -0.8349 -0.5902 -0.6297 0.083 Uiso 1 calc R
C14 C -0.6419(4) -0.6237(3) -0.7290(2) 0.0560(8) Uani 1 d .
H14A H -0.7001 -0.6508 -0.7857 0.067 Uiso 1 calc R
H14B H -0.6065 -0.6896 -0.6916 0.067 Uiso 1 calc R
C16 C -0.6380(4) -0.4711(3) -0.6144(2) 0.0615(9) Uani 1 d .
H16A H -0.6849 -0.3945 -0.6067 0.074 Uiso 1 calc R
H16B H -0.6182 -0.5039 -0.5521 0.074 Uiso 1 calc R
C12 C -0.5160(5) -0.4769(3) -0.8466(2) 0.0656(10) Uani 1 d .
H12A H -0.6387 -0.4682 -0.8587 0.079 Uiso 1 calc R
H12B H -0.4647 -0.4013 -0.8404 0.079 Uiso 1 calc R

loop_
_atom_site_aniso_label
_atom_site_aniso_U_11
_atom_site_aniso_U_22
_atom_site_aniso_U_33
_atom_site_aniso_U_23
_atom_site_aniso_U_13
_atom_site_aniso_U_12
C1 0.0389(15) 0.0396(14) 0.0371(14) -0.0022(11) 0.0006(12) -0.0080(14)
O1 0.0691(15) 0.0648(14) 0.0663(14) -0.0153(12) 0.0048(12) -0.0226(14)
C6 0.0398(15) 0.0448(16) 0.0453(16) -0.0082(13) 0.0029(13) -0.0076(14)
C10 0.0450(17) 0.0346(14) 0.0385(14) 0.0003(12) -0.0014(12) -0.0055(14)
C8 0.067(2) 0.063(2) 0.0400(16) -0.0047(15) 0.0093(16) -0.013(2)
C9 0.063(2) 0.0456(16) 0.0397(16) 0.0042(13) -0.0061(14) -0.0130(17)
C5 0.0408(18) 0.0514(18) 0.0633(19) -0.0099(15) -0.0018(15) -0.0016(17)
C3 0.062(2) 0.0575(18) 0.0396(15) 0.0055(14) -0.0046(15) 0.0025(19)
C17 0.0531(19) 0.0347(14) 0.0537(17) 0.0043(13) -0.0044(15) -0.0024(15)
C2 0.0462(17) 0.0461(16) 0.0394(15) -0.0033(12) 0.0008(13) 0.0034(15)
C11 0.0470(17) 0.0369(14) 0.0487(16) 0.0035(12) -0.0071(13) -0.0019(15)
C7 0.0506(19) 0.0583(19) 0.0513(17) -0.0093(15) 0.0083(15) -0.0098(17)
C13 0.097(3) 0.0563(19) 0.0469(18) 0.0073(16) -0.0155(18) -0.009(2)
C4 0.050(2) 0.0562(19) 0.0570(19) -0.0007(14) -0.0104(15) 0.0089(17)
C15 0.0464(19) 0.0551(18) 0.105(3) 0.001(2) 0.0028(19) 0.0050(18)
C14 0.0478(18) 0.0424(16) 0.078(2) 0.0001(16) -0.0061(16) -0.0031(16)
C16 0.052(2) 0.0507(18) 0.082(2) -0.0052(17) 0.0075(17) 0.0037(18)
C12 0.083(3) 0.0516(18) 0.062(2) 0.0107(16) -0.0192(19) -0.0007(19)

loop_
_atom_type_symbol
_atom_type_description
_atom_type_scat_dispersion_real
_atom_type_scat_dispersion_imag
_atom_type_scat_source
C C 0.0033 0.0016 'International Tables Vol C Tables 4.2.6.8 and 6.1.1.4'
H H 0.0000 0.0000 'International Tables Vol C Tables 4.2.6.8 and 6.1.1.4'
O O 0.0106 0.0060 'International Tables Vol C Tables 4.2.6.8 and 6.1.1.4'

loop_
_geom_angle_atom_site_label_1
_geom_angle_atom_site_label_2
_geom_angle_atom_site_label_3
_geom_angle
C10 C1 C6 118.1(2)
C2 C1 C6 118.0(2)
C2 C1 C10 123.9(3)
C5 C6 C1 119.0(2)
C5 C6 C7 121.3(3)
C7 C6 C1 119.7(3)
C1 C10 C11 128.3(2)
C9 C10 C1 119.9(3)
C9 C10 C11 111.6(3)
C9 C8 H8 120.1
C7 C8 H8 120.1
C7 C8 C9 119.8(3)
C10 C9 C8 121.4(3)
C10 C9 C13 110.3(3)
C8 C9 C13 128.2(3)
C6 C5 H5 119.4
C4 C5 C6 121.1(3)
C4 C5 H5 119.4
C2 C3 H3 120.0
C2 C3 C4 120.0(3)
C4 C3 H3 120.0
O1 C17 C11 125.1(3)
O1 C17 C16 125.4(3)
C16 C17 C11 109.4(3)
C1 C2 H2 119.4
C3 C2 C1 121.3(3)
C3 C2 H2 119.4
C10 C11 C17 116.8(2)
C10 C11 C14 114.8(2)
C10 C11 C12 102.1(2)
C17 C11 C14 102.7(2)
C17 C11 C12 108.3(2)
C14 C11 C12 112.3(2)
C6 C7 H7 119.5
C8 C7 C6 121.0(3)
C8 C7 H7 119.5
C9 C13 H13A 111.0
C9 C13 H13B 111.0
C9 C13 C12 103.8(2)
H13A C13 H13B 109.0
C12 C13 H13A 111.0
C12 C13 H13B 111.0
C5 C4 C3 120.5(3)
C5 C4 H4 119.7
C3 C4 H4 119.7
H15A C15 H15B 109.0
C14 C15 H15A 110.9
C14 C15 H15B 110.9
C16 C15 H15A 110.9
C16 C15 H15B 110.9
C16 C15 C14 104.1(3)
C11 C14 H14A 110.6
C11 C14 H14B 110.6
C15 C14 C11 105.6(2)
C15 C14 H14A 110.6
C15 C14 H14B 110.6
H14A C14 H14B 108.8
C17 C16 C15 105.8(3)
C17 C16 H16A 110.6
C17 C16 H16B 110.6
C15 C16 H16A 110.6
C15 C16 H16B 110.6
H16A C16 H16B 108.7
C11 C12 H12A 110.7
C11 C12 H12B 110.7
C13 C12 C11 105.3(2)
C13 C12 H12A 110.7
C13 C12 H12B 110.7
H12A C12 H12B 108.8

loop_
_geom_bond_atom_site_label_1
_geom_bond_atom_site_label_2
_geom_bond_distance
C1 C6 1.424(4)
C1 C10 1.423(4)
C1 C2 1.417(3)
O1 C17 1.206(3)
C6 C5 1.410(4)
C6 C7 1.412(3)
C10 C9 1.375(3)
C10 C11 1.512(4)
C8 H8 0.9300
C8 C9 1.404(4)
C8 C7 1.356(4)
C9 C13 1.507(4)
C5 H5 0.9300
C5 C4 1.354(4)
C3 H3 0.9300
C3 C2 1.366(4)
C3 C4 1.402(4)
C17 C11 1.528(4)
C17 C16 1.515(4)
C2 H2 0.9300
C11 C14 1.538(4)
C11 C12 1.560(4)
C7 H7 0.9300
C13 H13A 0.9700
C13 H13B 0.9700
C13 C12 1.528(4)
C4 H4 0.9300
C15 H15A 0.9700
C15 H15B 0.9700
C15 C14 1.530(4)
C15 C16 1.518(4)
C14 H14A 0.9700
C14 H14B 0.9700
C16 H16A 0.9700
C16 H16B 0.9700
C12 H12A 0.9700
C12 H12B 0.9700

loop_
_geom_torsion_atom_site_label_1
_geom_torsion_atom_site_label_2
_geom_torsion_atom_site_label_3
_geom_torsion_atom_site_label_4
_geom_torsion
C1 C6 C5 C4 -0.9(4)
C1 C6 C7 C8 -3.0(4)
C1 C10 C9 C8 -1.8(4)
C1 C10 C9 C13 175.2(2)
C1 C10 C11 C17 51.5(4)
C1 C10 C11 C14 -68.7(3)
C1 C10 C11 C12 169.5(3)
O1 C17 C11 C10 39.1(4)
O1 C17 C11 C14 165.6(3)
O1 C17 C11 C12 -75.4(4)
O1 C17 C16 C15 172.7(3)
C6 C1 C10 C9 0.1(4)
C6 C1 C10 C11 174.7(2)
C6 C1 C2 C3 -1.1(4)
C6 C5 C4 C3 -0.5(5)
C10 C1 C6 C5 -177.3(2)
C10 C1 C6 C7 2.2(4)
C10 C1 C2 C3 177.8(3)
C10 C9 C13 C12 16.4(3)
C10 C11 C14 C15 159.0(2)
C10 C11 C12 C13 24.8(3)
C8 C9 C13 C12 -166.9(3)
C9 C10 C11 C17 -133.5(3)
C9 C10 C11 C14 106.2(3)
C9 C10 C11 C12 -15.6(3)
C9 C8 C7 C6 1.3(5)
C9 C13 C12 C11 -25.3(3)
C5 C6 C7 C8 176.5(3)
C17 C11 C14 C15 31.3(3)
C17 C11 C12 C13 148.6(3)
C2 C1 C6 C5 1.7(4)
C2 C1 C6 C7 -178.8(3)
C2 C1 C10 C9 -178.8(3)
C2 C1 C10 C11 -4.2(4)
C2 C3 C4 C5 1.1(5)
C11 C10 C9 C8 -177.2(3)
C11 C10 C9 C13 -0.2(3)
C11 C17 C16 C15 -6.3(3)
C7 C6 C5 C4 179.6(3)
C7 C8 C9 C10 1.1(4)
C7 C8 C9 C13 -175.3(3)
C4 C3 C2 C1 -0.3(4)
C14 C11 C12 C13 -98.6(3)
C14 C15 C16 C17 25.6(3)
C16 C17 C11 C10 -141.8(2)
C16 C17 C11 C14 -15.3(3)
C16 C17 C11 C12 103.7(3)
C16 C15 C14 C11 -35.8(3)
C12 C11 C14 C15 -84.9(3)
